data_7222824
loop_
_publ_author_name
'Kussmann, D.'
'Poettgen, R.'

_publ_section_title
;
 Synthesis and Structure of YbPdSn2
;
_journal_name_full
;
Zeitschrift fuer Naturforschung, Teil B. Anorganische Chemie, Organische 
Chemie (42,1987-)
;
_journal_page_first 446
_journal_page_last 448
_journal_volume 56
_journal_year 2001
_chemical_formula_sum 'Pd Sn2 Yb'
_chemical_name_systematic 'Yb Pd Sn2'
_space_group_IT_number 63
_symmetry_space_group_name_Hall '-C 2c 2'
_symmetry_space_group_name_H-M 'C m c m'
_cell_angle_alpha 90
_cell_angle_beta 90
_cell_angle_gamma 90
_cell_formula_units_Z 4
_cell_length_a 4.424
_cell_length_b 11.086
_cell_length_c 7.384
_cell_volume 362.144
_citation_journal_id_ASTM ZNBSEN
_cod_data_source_file Kussmann_ZNBSEN_2001_164.cif
_cod_data_source_block Pd1Sn2Yb1
_cod_original_cell_volume 362.1443
_cod_original_formula_sum 'Pd1 Sn2 Yb1'
_cod_database_code 7222824

loop_
_symmetry_equiv_pos_as_xyz
x,y,z
-x,-y,z+1/2
x,-y,-z
-x,y,-z+1/2
-x,-y,-z
x,y,-z-1/2
-x,y,z
x,-y,z-1/2
x+1/2,y+1/2,z
-x+1/2,-y+1/2,z+1/2
x+1/2,-y+1/2,-z
-x+1/2,y+1/2,-z+1/2
-x+1/2,-y+1/2,-z
x+1/2,y+1/2,-z-1/2
-x+1/2,y+1/2,z
x+1/2,-y+1/2,z-1/2

loop_
_atom_site_label
_atom_site_type_symbol
_atom_site_fract_x
_atom_site_fract_y
_atom_site_fract_z
_atom_site_occupancy
_atom_site_U_iso_or_equiv
Sn1 Sn 0 0.14024 0.04483 1 0.0
Yb1 Yb 0 0.42899 0.25 1 0.0
Pd1 Pd 0 0.70228 0.25 1 0.0
